data_4331988
loop_
_publ_author_name
'L\'opez-Torres, Elena'
'Mendiola, M. Antonia'
'Pastor, C\'esar J.'

_publ_section_title
;
 Crystal Structures of Triazine-3-thione Derivatives by Reaction with
 Copper and Cobalt Salts
;
_journal_issue 7
_journal_name_full 'Inorganic Chemistry'
_journal_page_first 3103
_journal_page_last 3112
_journal_paper_doi 10.1021/ic052009d
_journal_volume 45
_journal_year 2006
_chemical_formula_sum 'C92 H62 Cl6 Cu6 N18 S6'
_chemical_formula_weight 2205.90
_chemical_name_systematic
; 
 ? 
;
_space_group_IT_number 2
_symmetry_cell_setting triclinic
_symmetry_space_group_name_Hall '-P 1'
_symmetry_space_group_name_H-M 'P -1'
_atom_sites_solution_hydrogens geom
_atom_sites_solution_primary direct
_atom_sites_solution_secondary difmap
_audit_creation_method SHELXL-97
_cell_angle_alpha 115.896(2)
_cell_angle_beta 104.918(2)
_cell_angle_gamma 95.854(2)
_cell_formula_units_Z 1
_cell_length_a 12.8145(3)
_cell_length_b 14.1021(4)
_cell_length_c 15.8709(4)
_cell_measurement_temperature 100(2)
_cell_volume 2416.06(13)
_computing_cell_refinement 'Bruker SMART'
_computing_data_collection 'Bruker SMART'
_computing_data_reduction 'Bruker SAINT'
_computing_molecular_graphics 'Bruker SHELXTL'
_computing_publication_material 'Bruker SHELXTL'
_computing_structure_refinement 'SHELXL-97 (Sheldrick, 1997)'
_computing_structure_solution 'SHELXS-97 (Sheldrick, 1990)'
_diffrn_ambient_temperature 100(2)
_diffrn_measured_fraction_theta_full 0.926
_diffrn_measured_fraction_theta_max 0.926
_diffrn_measurement_device_type 'CCD area detector'
_diffrn_measurement_method 'phi and omega scans'
_diffrn_radiation_monochromator graphite
_diffrn_radiation_source 'fine-focus sealed tube'
_diffrn_radiation_type CuK\a
_diffrn_radiation_wavelength 1.54178
_diffrn_reflns_av_R_equivalents 0.0475
_diffrn_reflns_av_sigmaI/netI 0.0674
_diffrn_reflns_limit_h_max 15
_diffrn_reflns_limit_h_min -15
_diffrn_reflns_limit_k_max 16
_diffrn_reflns_limit_k_min -15
_diffrn_reflns_limit_l_max 18
_diffrn_reflns_limit_l_min -18
_diffrn_reflns_number 17549
_diffrn_reflns_theta_full 66.99
_diffrn_reflns_theta_max 66.99
_diffrn_reflns_theta_min 3.29
_exptl_absorpt_coefficient_mu 4.615
_exptl_absorpt_correction_T_max 0.912
_exptl_absorpt_correction_T_min 0.801
_exptl_absorpt_correction_type multi-scan
_exptl_crystal_colour orange
_exptl_crystal_density_diffrn 1.516
_exptl_crystal_density_meas 0
_exptl_crystal_density_method 'not measured'
_exptl_crystal_description prisma
_exptl_crystal_F_000 1112
_exptl_crystal_size_max 0.12
_exptl_crystal_size_mid 0.04
_exptl_crystal_size_min 0.02
_refine_diff_density_max 0.636
_refine_diff_density_min -0.379
_refine_diff_density_rms 0.091
_refine_ls_extinction_method none
_refine_ls_goodness_of_fit_ref 0.935
_refine_ls_hydrogen_treatment mixed
_refine_ls_matrix_type full
_refine_ls_number_parameters 581
_refine_ls_number_reflns 7971
_refine_ls_number_restraints 0
_refine_ls_restrained_S_all 0.935
_refine_ls_R_factor_all 0.0668
_refine_ls_R_factor_gt 0.0464
_refine_ls_shift/su_max 0.001
_refine_ls_shift/su_mean 0.000
_refine_ls_structure_factor_coef Fsqd
_refine_ls_weighting_details 'calc w=1/[\s^2^(Fo^2^)+(0.0638P)^2^+0.0000P] where P=(Fo^2^+2Fc^2^)/3'
_refine_ls_weighting_scheme calc
_refine_ls_wR_factor_gt 0.1080
_refine_ls_wR_factor_ref 0.1166
_reflns_number_gt 5630
_reflns_number_total 7971
_reflns_threshold_expression >2sigma(I)
_cod_data_source_file ic052009dsup1.cif
_cod_data_source_block complex2_m
_cod_depositor_comments
;
The following automatic conversions were performed:

'_symmetry_cell_setting' value 'Triclinic' changed to 'triclinic'
according to /home/saulius/struct/CIF-dictionaries/cif_core.dic
dictionary named 'cif_core.dic' version 2.4.2 from 2011-04-26.

Automatic conversion script
Id: cif_fix_values 1891 2012-01-12 08:04:46Z andrius 
;
_cod_original_cell_volume 2416.06(11)
_cod_original_sg_symbol_H-M P-1
_cod_database_code 4331988

loop_
_symmetry_equiv_pos_as_xyz
'x, y, z'
'-x, -y, -z'

loop_
_atom_site_label
_atom_site_type_symbol
_atom_site_fract_x
_atom_site_fract_y
_atom_site_fract_z
_atom_site_U_iso_or_equiv
_atom_site_adp_type
_atom_site_occupancy
_atom_site_symmetry_multiplicity
_atom_site_calc_flag
_atom_site_refinement_flags
Cu1 Cu 0.84361(5) -0.02704(5) 0.38676(4) 0.02469(16) Uani 1 1 d .
Cu2 Cu 1.05863(5) -0.00909(5) 0.37329(4) 0.02552(16) Uani 1 1 d .
Cu3 Cu 1.00814(5) 0.17028(5) 0.56458(4) 0.02552(16) Uani 1 1 d .
S1 S 0.84830(8) -0.20119(9) 0.30579(7) 0.0227(2) Uani 1 1 d .
S2 S 1.04469(8) 0.16390(9) 0.43127(7) 0.0244(2) Uani 1 1 d .
S3 S 0.78618(8) 0.00787(9) 0.51920(7) 0.0244(2) Uani 1 1 d .
C1 C 0.9069(3) -0.2119(4) 0.2140(3) 0.0251(9) Uani 1 1 d .
C2 C 0.9643(3) -0.2092(4) 0.0675(3) 0.0278(10) Uani 1 1 d .
C3 C 0.9747(4) -0.1885(4) -0.0151(3) 0.0311(10) Uani 1 1 d .
C4 C 1.0692(4) -0.1180(4) -0.0011(3) 0.0354(11) Uani 1 1 d .
H4 H 1.1307 -0.0879 0.0590 0.042 Uiso 1 1 calc R
C5 C 1.0739(5) -0.0913(5) -0.0750(4) 0.0456(13) Uani 1 1 d .
H5 H 1.1390 -0.0446 -0.0665 0.055 Uiso 1 1 calc R
C6 C 0.9813(5) -0.1342(5) -0.1620(4) 0.0501(15) Uani 1 1 d .
H6 H 0.9832 -0.1144 -0.2117 0.060 Uiso 1 1 calc R
C7 C 0.8889(4) -0.2036(5) -0.1763(4) 0.0430(13) Uani 1 1 d .
H7 H 0.8269 -0.2329 -0.2360 0.052 Uiso 1 1 calc R
C8 C 0.8854(4) -0.2320(4) -0.1026(3) 0.0366(11) Uani 1 1 d .
H8 H 0.8212 -0.2814 -0.1128 0.044 Uiso 1 1 calc R
C9 C 0.9066(3) -0.3086(4) 0.0548(3) 0.0259(9) Uani 1 1 d .
C10 C 0.8857(4) -0.4182(4) -0.0300(3) 0.0288(10) Uani 1 1 d .
C11 C 0.9560(4) -0.4419(4) -0.0860(3) 0.0307(10) Uani 1 1 d .
H11 H 1.0139 -0.3854 -0.0746 0.037 Uiso 1 1 calc R
C12 C 0.9419(4) -0.5478(4) -0.1586(3) 0.0325(10) Uani 1 1 d .
H12 H 0.9898 -0.5637 -0.1971 0.039 Uiso 1 1 calc R
C13 C 0.8586(4) -0.6298(4) -0.1748(3) 0.0341(11) Uani 1 1 d .
H13 H 0.8506 -0.7027 -0.2228 0.041 Uiso 1 1 calc R
C14 C 0.7860(4) -0.6062(4) -0.1211(3) 0.0345(11) Uani 1 1 d .
H14 H 0.7267 -0.6625 -0.1342 0.041 Uiso 1 1 calc R
C15 C 0.7996(4) -0.5013(4) -0.0489(3) 0.0329(11) Uani 1 1 d .
H15 H 0.7502 -0.4857 -0.0118 0.040 Uiso 1 1 calc R
C16 C 0.9116(3) 0.1616(4) 0.3628(3) 0.0249(9) Uani 1 1 d .
C17 C 0.7084(3) 0.1564(4) 0.2615(3) 0.0286(10) Uani 1 1 d .
C18 C 0.5908(4) 0.1480(4) 0.2104(3) 0.0325(11) Uani 1 1 d .
C19 C 0.5217(4) 0.0479(5) 0.1364(4) 0.0400(12) Uani 1 1 d .
H19 H 0.5516 -0.0140 0.1139 0.048 Uiso 1 1 calc R
C20 C 0.4086(4) 0.0377(5) 0.0949(4) 0.0406(12) Uani 1 1 d .
H20 H 0.3617 -0.0312 0.0441 0.049 Uiso 1 1 calc R
C21 C 0.3649(4) 0.1259(5) 0.1268(4) 0.0459(14) Uani 1 1 d .
H21 H 0.2875 0.1179 0.0980 0.055 Uiso 1 1 calc R
C22 C 0.4317(4) 0.2269(5) 0.2005(4) 0.0422(13) Uani 1 1 d .
H22 H 0.4004 0.2878 0.2231 0.051 Uiso 1 1 calc R
C23 C 0.5461(4) 0.2387(4) 0.2416(4) 0.0368(11) Uani 1 1 d .
H23 H 0.5931 0.3083 0.2907 0.044 Uiso 1 1 calc R
C24 C 0.8024(3) 0.2388(4) 0.2860(3) 0.0260(9) Uani 1 1 d .
C25 C 0.7970(3) 0.3246(4) 0.2560(3) 0.0281(10) Uani 1 1 d .
C26 C 0.8536(4) 0.4319(4) 0.3252(3) 0.0319(10) Uani 1 1 d .
H26 H 0.8934 0.4496 0.3916 0.038 Uiso 1 1 calc R
C27 C 0.8528(4) 0.5128(4) 0.2988(4) 0.0357(11) Uani 1 1 d .
H27 H 0.8905 0.5860 0.3469 0.043 Uiso 1 1 calc R
C28 C 0.7961(4) 0.4863(4) 0.2009(4) 0.0350(11) Uani 1 1 d .
H28 H 0.7966 0.5416 0.1820 0.042 Uiso 1 1 calc R
C29 C 0.7394(4) 0.3809(4) 0.1312(4) 0.0367(11) Uani 1 1 d .
H29 H 0.7013 0.3636 0.0645 0.044 Uiso 1 1 calc R
C30 C 0.7378(4) 0.2996(4) 0.1583(3) 0.0345(11) Uani 1 1 d .
H30 H 0.6967 0.2272 0.1107 0.041 Uiso 1 1 calc R
C31 C 0.7784(3) 0.1433(4) 0.5606(3) 0.0233(9) Uani 1 1 d .
C32 C 0.6777(3) 0.2722(4) 0.5958(3) 0.0259(9) Uani 1 1 d .
C33 C 0.5880(4) 0.3111(4) 0.6340(3) 0.0294(10) Uani 1 1 d .
C34 C 0.5996(4) 0.4211(4) 0.6961(3) 0.0305(10) Uani 1 1 d .
H34 H 0.6637 0.4736 0.7108 0.037 Uiso 1 1 calc R
C35 C 0.5180(5) 0.4533(5) 0.7360(4) 0.0450(13) Uani 1 1 d .
H35 H 0.5271 0.5281 0.7800 0.054 Uiso 1 1 calc R
C36 C 0.4239(5) 0.3793(5) 0.7132(4) 0.0503(14) Uani 1 1 d .
H36 H 0.3673 0.4027 0.7401 0.060 Uiso 1 1 calc R
C37 C 0.4115(4) 0.2707(5) 0.6513(4) 0.0491(14) Uani 1 1 d .
H37 H 0.3455 0.2193 0.6345 0.059 Uiso 1 1 calc R
C38 C 0.4940(4) 0.2361(4) 0.6133(4) 0.0356(11) Uani 1 1 d .
H38 H 0.4863 0.1607 0.5730 0.043 Uiso 1 1 calc R
C39 C 0.7568(3) 0.3349(4) 0.5786(3) 0.0238(9) Uani 1 1 d .
C40 C 0.7421(3) 0.4293(4) 0.5620(3) 0.0249(9) Uani 1 1 d .
C41 C 0.8331(4) 0.5149(4) 0.5983(3) 0.0307(10) Uani 1 1 d .
H41 H 0.9026 0.5170 0.6397 0.037 Uiso 1 1 calc R
C42 C 0.8229(4) 0.5978(4) 0.5743(4) 0.0372(11) Uani 1 1 d .
H42 H 0.8861 0.6556 0.5979 0.045 Uiso 1 1 calc R
C43 C 0.7215(4) 0.5967(4) 0.5164(4) 0.0374(11) Uani 1 1 d .
H43 H 0.7148 0.6539 0.5004 0.045 Uiso 1 1 calc R
C44 C 0.6305(4) 0.5131(4) 0.4820(4) 0.0397(12) Uani 1 1 d .
H44 H 0.5604 0.5128 0.4428 0.048 Uiso 1 1 calc R
C45 C 0.6402(4) 0.4287(4) 0.5041(3) 0.0316(10) Uani 1 1 d .
H45 H 0.5771 0.3705 0.4797 0.038 Uiso 1 1 calc R
C46 C 0.3712(5) 0.0103(5) 0.3374(4) 0.0471(13) Uani 1 1 d .
N1 N 0.9858(3) -0.1272(3) 0.2347(2) 0.0249(8) Uani 1 1 d .
N2 N 1.0083(3) -0.1238(3) 0.1580(3) 0.0282(8) Uani 1 1 d .
N3 N 0.8723(3) -0.3055(3) 0.1290(2) 0.0260(8) Uani 1 1 d .
N4 N 0.8260(3) 0.0800(3) 0.3369(3) 0.0261(8) Uani 1 1 d .
N5 N 0.7231(3) 0.0781(3) 0.2865(3) 0.0305(9) Uani 1 1 d .
N6 N 0.9028(3) 0.2416(3) 0.3389(3) 0.0265(8) Uani 1 1 d .
N7 N 0.8656(3) 0.2135(3) 0.5708(2) 0.0240(7) Uani 1 1 d .
N8 N 0.8519(3) 0.3077(3) 0.5744(3) 0.0260(8) Uani 1 1 d .
N9 N 0.6875(3) 0.1732(3) 0.5802(3) 0.0260(8) Uani 1 1 d .
Cl1 Cl 0.28862(11) -0.10221(13) 0.22435(11) 0.0582(4) Uani 1 1 d .
Cl2 Cl 0.51102(10) 0.02903(13) 0.34629(10) 0.0545(4) Uani 1 1 d .
Cl3 Cl 0.32445(16) 0.12794(15) 0.35159(13) 0.0731(5) Uani 1 1 d .
H46 H 0.370(4) -0.004(4) 0.391(4) 0.038(13) Uiso 1 1 d .

loop_
_atom_site_aniso_label
_atom_site_aniso_U_11
_atom_site_aniso_U_22
_atom_site_aniso_U_33
_atom_site_aniso_U_23
_atom_site_aniso_U_13
_atom_site_aniso_U_12
Cu1 0.0311(3) 0.0237(4) 0.0269(3) 0.0150(3) 0.0151(3) 0.0101(3)
Cu2 0.0282(3) 0.0259(4) 0.0263(3) 0.0147(3) 0.0105(3) 0.0086(3)
Cu3 0.0259(3) 0.0332(4) 0.0261(3) 0.0188(3) 0.0121(3) 0.0120(3)
S1 0.0264(5) 0.0236(6) 0.0235(5) 0.0139(5) 0.0112(4) 0.0089(4)
S2 0.0279(5) 0.0270(6) 0.0257(5) 0.0173(5) 0.0110(4) 0.0094(4)
S3 0.0302(5) 0.0252(6) 0.0250(5) 0.0148(5) 0.0133(4) 0.0123(4)
C1 0.029(2) 0.028(3) 0.027(2) 0.018(2) 0.0112(18) 0.0139(19)
C2 0.031(2) 0.033(3) 0.031(2) 0.019(2) 0.0175(19) 0.017(2)
C3 0.042(2) 0.033(3) 0.026(2) 0.016(2) 0.016(2) 0.018(2)
C4 0.045(3) 0.038(3) 0.030(2) 0.020(2) 0.017(2) 0.014(2)
C5 0.060(3) 0.049(4) 0.047(3) 0.031(3) 0.029(3) 0.022(3)
C6 0.091(4) 0.058(4) 0.041(3) 0.037(3) 0.049(3) 0.047(3)
C7 0.055(3) 0.053(4) 0.034(3) 0.026(3) 0.019(2) 0.029(3)
C8 0.046(3) 0.041(3) 0.030(2) 0.019(2) 0.017(2) 0.019(2)
C9 0.027(2) 0.030(3) 0.024(2) 0.014(2) 0.0117(17) 0.0142(19)
C10 0.034(2) 0.030(3) 0.027(2) 0.017(2) 0.0115(19) 0.011(2)
C11 0.036(2) 0.037(3) 0.026(2) 0.018(2) 0.0131(19) 0.015(2)
C12 0.039(2) 0.041(3) 0.027(2) 0.018(2) 0.017(2) 0.022(2)
C13 0.041(2) 0.030(3) 0.029(2) 0.012(2) 0.011(2) 0.015(2)
C14 0.038(2) 0.031(3) 0.029(2) 0.012(2) 0.009(2) 0.001(2)
C15 0.033(2) 0.044(3) 0.023(2) 0.015(2) 0.0133(19) 0.011(2)
C16 0.028(2) 0.025(2) 0.030(2) 0.017(2) 0.0149(18) 0.0100(19)
C17 0.033(2) 0.030(3) 0.028(2) 0.018(2) 0.0105(18) 0.008(2)
C18 0.032(2) 0.039(3) 0.032(2) 0.024(2) 0.008(2) 0.007(2)
C19 0.037(2) 0.046(3) 0.041(3) 0.024(3) 0.010(2) 0.016(2)
C20 0.033(2) 0.047(3) 0.037(3) 0.021(3) 0.005(2) 0.008(2)
C21 0.031(2) 0.071(4) 0.054(3) 0.044(3) 0.015(2) 0.019(3)
C22 0.035(2) 0.050(4) 0.060(3) 0.039(3) 0.019(2) 0.020(3)
C23 0.036(2) 0.042(3) 0.045(3) 0.029(3) 0.017(2) 0.014(2)
C24 0.032(2) 0.032(3) 0.023(2) 0.017(2) 0.0138(18) 0.015(2)
C25 0.029(2) 0.032(3) 0.035(2) 0.022(2) 0.0161(19) 0.013(2)
C26 0.035(2) 0.032(3) 0.030(2) 0.016(2) 0.010(2) 0.011(2)
C27 0.034(2) 0.028(3) 0.049(3) 0.021(3) 0.015(2) 0.012(2)
C28 0.033(2) 0.040(3) 0.055(3) 0.037(3) 0.022(2) 0.016(2)
C29 0.040(2) 0.047(3) 0.039(3) 0.032(3) 0.016(2) 0.014(2)
C30 0.041(2) 0.034(3) 0.035(3) 0.024(2) 0.012(2) 0.010(2)
C31 0.029(2) 0.028(3) 0.020(2) 0.015(2) 0.0117(17) 0.0090(19)
C32 0.031(2) 0.027(3) 0.022(2) 0.013(2) 0.0099(18) 0.0108(19)
C33 0.035(2) 0.037(3) 0.031(2) 0.022(2) 0.0188(19) 0.019(2)
C34 0.038(2) 0.028(3) 0.035(3) 0.019(2) 0.018(2) 0.012(2)
C35 0.064(3) 0.038(3) 0.056(3) 0.028(3) 0.038(3) 0.035(3)
C36 0.053(3) 0.061(4) 0.064(4) 0.034(3) 0.048(3) 0.032(3)
C37 0.041(3) 0.044(3) 0.071(4) 0.024(3) 0.037(3) 0.011(3)
C38 0.037(2) 0.031(3) 0.048(3) 0.022(3) 0.022(2) 0.009(2)
C39 0.0248(19) 0.026(2) 0.019(2) 0.0084(19) 0.0092(17) 0.0063(18)
C40 0.036(2) 0.025(2) 0.025(2) 0.015(2) 0.0182(18) 0.016(2)
C41 0.028(2) 0.030(3) 0.035(2) 0.017(2) 0.0101(19) 0.010(2)
C42 0.048(3) 0.030(3) 0.043(3) 0.022(2) 0.022(2) 0.009(2)
C43 0.057(3) 0.028(3) 0.046(3) 0.026(3) 0.026(2) 0.021(2)
C44 0.041(3) 0.049(3) 0.046(3) 0.032(3) 0.021(2) 0.024(3)
C45 0.034(2) 0.031(3) 0.043(3) 0.024(2) 0.019(2) 0.015(2)
C46 0.058(3) 0.055(4) 0.049(3) 0.035(3) 0.027(3) 0.022(3)
N1 0.0294(17) 0.027(2) 0.0222(18) 0.0135(17) 0.0115(15) 0.0063(16)
N2 0.0326(18) 0.033(2) 0.025(2) 0.0182(19) 0.0117(16) 0.0101(17)
N3 0.0281(17) 0.028(2) 0.0223(19) 0.0115(18) 0.0099(15) 0.0091(16)
N4 0.0305(17) 0.029(2) 0.0266(19) 0.0172(18) 0.0132(15) 0.0111(16)
N5 0.0280(17) 0.037(2) 0.033(2) 0.022(2) 0.0094(16) 0.0091(17)
N6 0.0329(18) 0.028(2) 0.0270(19) 0.0174(18) 0.0130(15) 0.0110(16)
N7 0.0292(17) 0.024(2) 0.0227(18) 0.0126(17) 0.0109(14) 0.0125(16)
N8 0.0299(17) 0.026(2) 0.0265(19) 0.0135(17) 0.0128(15) 0.0104(16)
N9 0.0287(17) 0.028(2) 0.0281(19) 0.0159(18) 0.0140(15) 0.0115(16)
Cl1 0.0428(7) 0.0667(10) 0.0598(9) 0.0350(8) 0.0067(6) -0.0017(7)
Cl2 0.0409(6) 0.0718(10) 0.0472(8) 0.0271(8) 0.0159(6) 0.0043(7)
Cl3 0.1141(13) 0.0762(12) 0.0838(11) 0.0611(10) 0.0637(11) 0.0576(11)

loop_
_atom_type_symbol
_atom_type_description
_atom_type_scat_dispersion_real
_atom_type_scat_dispersion_imag
_atom_type_scat_source
C C 0.0181 0.0091 'International Tables Vol C Tables 4.2.6.8 and 6.1.1.4'
H H 0.0000 0.0000 'International Tables Vol C Tables 4.2.6.8 and 6.1.1.4'
N N 0.0311 0.0180 'International Tables Vol C Tables 4.2.6.8 and 6.1.1.4'
S S 0.3331 0.5567 'International Tables Vol C Tables 4.2.6.8 and 6.1.1.4'
Cl Cl 0.3639 0.7018 'International Tables Vol C Tables 4.2.6.8 and 6.1.1.4'
Cu Cu -1.9646 0.5888 'International Tables Vol C Tables 4.2.6.8 and 6.1.1.4'

loop_
_geom_angle_atom_site_label_1
_geom_angle_atom_site_label_2
_geom_angle_atom_site_label_3
_geom_angle
_geom_angle_site_symmetry_1
_geom_angle_site_symmetry_3
N4 Cu1 S1 129.45(11) . .
N4 Cu1 S3 114.41(11) . .
S1 Cu1 S3 111.79(4) . .
N1 Cu2 S2 125.63(10) . .
N1 Cu2 S3 124.15(11) . 2_756
S2 Cu2 S3 106.70(4) . 2_756
N7 Cu3 S1 125.53(10) . 2_756
N7 Cu3 S2 110.94(10) . .
S1 Cu3 S2 117.45(4) 2_756 .
C1 S1 Cu3 104.54(13) . 2_756
C1 S1 Cu1 106.23(15) . .
Cu3 S1 Cu1 88.64(4) 2_756 .
C16 S2 Cu2 107.31(15) . .
C16 S2 Cu3 99.01(13) . .
Cu2 S2 Cu3 93.24(4) . .
C31 S3 Cu2 106.97(14) . 2_756
C31 S3 Cu1 101.98(13) . .
Cu2 S3 Cu1 100.08(4) 2_756 .
N3 C1 N1 123.9(4) . .
N3 C1 S1 117.7(3) . .
N1 C1 S1 118.4(3) . .
N2 C2 C9 119.7(4) . .
N2 C2 C3 115.1(4) . .
C9 C2 C3 125.1(4) . .
C8 C3 C4 119.8(4) . .
C8 C3 C2 119.5(4) . .
C4 C3 C2 120.4(4) . .
C3 C4 C5 120.1(5) . .
C3 C4 H4 120.0 . .
C5 C4 H4 120.0 . .
C4 C5 C6 119.2(5) . .
C4 C5 H5 120.4 . .
C6 C5 H5 120.4 . .
C7 C6 C5 120.9(4) . .
C7 C6 H6 119.5 . .
C5 C6 H6 119.5 . .
C6 C7 C8 119.7(5) . .
C6 C7 H7 120.2 . .
C8 C7 H7 120.2 . .
C3 C8 C7 120.3(5) . .
C3 C8 H8 119.9 . .
C7 C8 H8 119.9 . .
N3 C9 C2 117.8(4) . .
N3 C9 C10 115.5(4) . .
C2 C9 C10 126.6(4) . .
C11 C10 C15 119.3(4) . .
C11 C10 C9 121.0(4) . .
C15 C10 C9 119.4(4) . .
C12 C11 C10 120.2(4) . .
C12 C11 H11 119.9 . .
C10 C11 H11 119.9 . .
C13 C12 C11 120.0(4) . .
C13 C12 H12 120.0 . .
C11 C12 H12 120.0 . .
C12 C13 C14 120.0(5) . .
C12 C13 H13 120.0 . .
C14 C13 H13 120.0 . .
C15 C14 C13 120.2(4) . .
C15 C14 H14 119.9 . .
C13 C14 H14 119.9 . .
C14 C15 C10 120.1(4) . .
C14 C15 H15 119.9 . .
C10 C15 H15 119.9 . .
N4 C16 N6 124.3(4) . .
N4 C16 S2 118.1(3) . .
N6 C16 S2 117.6(3) . .
N5 C17 C24 119.6(4) . .
N5 C17 C18 114.4(4) . .
C24 C17 C18 126.0(4) . .
C19 C18 C23 119.2(4) . .
C19 C18 C17 120.0(4) . .
C23 C18 C17 120.6(4) . .
C18 C19 C20 120.3(5) . .
C18 C19 H19 119.9 . .
C20 C19 H19 119.9 . .
C21 C20 C19 120.4(5) . .
C21 C20 H20 119.8 . .
C19 C20 H20 119.8 . .
C20 C21 C22 120.8(4) . .
C20 C21 H21 119.6 . .
C22 C21 H21 119.6 . .
C21 C22 C23 119.4(5) . .
C21 C22 H22 120.3 . .
C23 C22 H22 120.3 . .
C18 C23 C22 119.9(5) . .
C18 C23 H23 120.0 . .
C22 C23 H23 120.0 . .
N6 C24 C17 119.8(4) . .
N6 C24 C25 116.0(4) . .
C17 C24 C25 124.2(4) . .
C26 C25 C30 118.9(4) . .
C26 C25 C24 119.7(4) . .
C30 C25 C24 121.4(4) . .
C27 C26 C25 121.1(4) . .
C27 C26 H26 119.5 . .
C25 C26 H26 119.5 . .
C26 C27 C28 119.3(5) . .
C26 C27 H27 120.3 . .
C28 C27 H27 120.3 . .
C29 C28 C27 120.7(4) . .
C29 C28 H28 119.7 . .
C27 C28 H28 119.7 . .
C28 C29 C30 120.0(4) . .
C28 C29 H29 120.0 . .
C30 C29 H29 120.0 . .
C29 C30 C25 119.9(5) . .
C29 C30 H30 120.0 . .
C25 C30 H30 120.0 . .
N7 C31 N9 122.5(4) . .
N7 C31 S3 117.3(3) . .
N9 C31 S3 120.2(3) . .
N9 C32 C39 118.2(4) . .
N9 C32 C33 117.0(4) . .
C39 C32 C33 124.7(4) . .
C38 C33 C34 119.2(4) . .
C38 C33 C32 119.3(4) . .
C34 C33 C32 121.4(4) . .
C35 C34 C33 119.7(4) . .
C35 C34 H34 120.2 . .
C33 C34 H34 120.2 . .
C36 C35 C34 120.9(5) . .
C36 C35 H35 119.6 . .
C34 C35 H35 119.6 . .
C35 C36 C37 119.7(5) . .
C35 C36 H36 120.1 . .
C37 C36 H36 120.1 . .
C36 C37 C38 120.4(5) . .
C36 C37 H37 119.8 . .
C38 C37 H37 119.8 . .
C37 C38 C33 120.0(5) . .
C37 C38 H38 120.0 . .
C33 C38 H38 120.0 . .
N8 C39 C32 119.2(4) . .
N8 C39 C40 114.7(3) . .
C32 C39 C40 126.1(4) . .
C41 C40 C45 119.6(4) . .
C41 C40 C39 119.5(4) . .
C45 C40 C39 120.7(4) . .
C40 C41 C42 120.0(4) . .
C40 C41 H41 120.0 . .
C42 C41 H41 120.0 . .
C43 C42 C41 120.3(4) . .
C43 C42 H42 119.8 . .
C41 C42 H42 119.8 . .
C44 C43 C42 119.8(4) . .
C44 C43 H43 120.1 . .
C42 C43 H43 120.1 . .
C43 C44 C45 120.3(4) . .
C43 C44 H44 119.8 . .
C45 C44 H44 119.8 . .
C40 C45 C44 119.9(4) . .
C40 C45 H45 120.0 . .
C44 C45 H45 120.0 . .
Cl2 C46 Cl1 110.8(3) . .
Cl2 C46 Cl3 111.0(3) . .
Cl1 C46 Cl3 110.5(3) . .
Cl2 C46 H46 104(3) . .
Cl1 C46 H46 109(3) . .
Cl3 C46 H46 111(3) . .
N2 N1 C1 117.5(3) . .
N2 N1 Cu2 122.3(3) . .
C1 N1 Cu2 120.1(3) . .
C2 N2 N1 119.9(4) . .
C1 N3 C9 117.4(4) . .
C16 N4 N5 119.1(3) . .
C16 N4 Cu1 121.5(3) . .
N5 N4 Cu1 118.9(3) . .
C17 N5 N4 119.6(4) . .
C24 N6 C16 117.4(4) . .
N8 N7 C31 119.0(3) . .
N8 N7 Cu3 120.5(3) . .
C31 N7 Cu3 120.2(3) . .
C39 N8 N7 119.5(3) . .
C32 N9 C31 117.8(3) . .

loop_
_geom_bond_atom_site_label_1
_geom_bond_atom_site_label_2
_geom_bond_distance
_geom_bond_site_symmetry_2
Cu1 N4 1.994(3) .
Cu1 S1 2.2360(12) .
Cu1 S3 2.2735(11) .
Cu2 N1 1.977(4) .
Cu2 S2 2.2456(13) .
Cu2 S3 2.2555(11) 2_756
Cu3 N7 1.996(3) .
Cu3 S1 2.2161(11) 2_756
Cu3 S2 2.2487(11) .
S1 C1 1.761(4) .
S1 Cu3 2.2161(11) 2_756
S2 C16 1.760(4) .
S3 C31 1.751(4) .
S3 Cu2 2.2555(11) 2_756
C1 N3 1.333(6) .
C1 N1 1.341(5) .
C2 N2 1.328(6) .
C2 C9 1.421(6) .
C2 C3 1.496(6) .
C3 C8 1.382(6) .
C3 C4 1.388(7) .
C4 C5 1.392(6) .
C4 H4 0.9500 .
C5 C6 1.400(8) .
C5 H5 0.9500 .
C6 C7 1.358(8) .
C6 H6 0.9500 .
C7 C8 1.401(6) .
C7 H7 0.9500 .
C8 H8 0.9500 .
C9 N3 1.345(5) .
C9 C10 1.478(6) .
C10 C11 1.389(6) .
C10 C15 1.393(6) .
C11 C12 1.387(7) .
C11 H11 0.9500 .
C12 C13 1.375(7) .
C12 H12 0.9500 .
C13 C14 1.387(7) .
C13 H13 0.9500 .
C14 C15 1.376(7) .
C14 H14 0.9500 .
C15 H15 0.9500 .
C16 N4 1.340(5) .
C16 N6 1.343(5) .
C17 N5 1.342(6) .
C17 C24 1.425(6) .
C17 C18 1.481(6) .
C18 C19 1.385(7) .
C18 C23 1.397(7) .
C19 C20 1.392(6) .
C19 H19 0.9500 .
C20 C21 1.363(8) .
C20 H20 0.9500 .
C21 C22 1.383(8) .
C21 H21 0.9500 .
C22 C23 1.401(6) .
C22 H22 0.9500 .
C23 H23 0.9500 .
C24 N6 1.329(5) .
C24 C25 1.482(6) .
C25 C26 1.392(6) .
C25 C30 1.402(6) .
C26 C27 1.376(6) .
C26 H26 0.9500 .
C27 C28 1.392(7) .
C27 H27 0.9500 .
C28 C29 1.375(7) .
C28 H28 0.9500 .
C29 C30 1.389(6) .
C29 H29 0.9500 .
C30 H30 0.9500 .
C31 N7 1.340(5) .
C31 N9 1.343(5) .
C32 N9 1.332(6) .
C32 C39 1.433(6) .
C32 C33 1.479(6) .
C33 C38 1.383(6) .
C33 C34 1.393(6) .
C34 C35 1.375(7) .
C34 H34 0.9500 .
C35 C36 1.364(8) .
C35 H35 0.9500 .
C36 C37 1.375(8) .
C36 H36 0.9500 .
C37 C38 1.377(7) .
C37 H37 0.9500 .
C38 H38 0.9500 .
C39 N8 1.324(5) .
C39 C40 1.487(6) .
C40 C41 1.380(6) .
C40 C45 1.386(6) .
C41 C42 1.386(6) .
C41 H41 0.9500 .
C42 C43 1.380(7) .
C42 H42 0.9500 .
C43 C44 1.371(7) .
C43 H43 0.9500 .
C44 C45 1.389(6) .
C44 H44 0.9500 .
C45 H45 0.9500 .
C46 Cl2 1.744(6) .
C46 Cl1 1.746(6) .
C46 Cl3 1.763(6) .
C46 H46 0.96(5) .
N1 N2 1.340(5) .
N4 N5 1.345(5) .
N7 N8 1.336(5) .

loop_
_geom_torsion_atom_site_label_1
_geom_torsion_atom_site_label_2
_geom_torsion_atom_site_label_3
_geom_torsion_atom_site_label_4
_geom_torsion
_geom_torsion_site_symmetry_1
_geom_torsion_site_symmetry_4
N4 Cu1 S1 C1 30.83(19) . .
S3 Cu1 S1 C1 -174.32(14) . .
N4 Cu1 S1 Cu3 135.59(13) . 2_756
S3 Cu1 S1 Cu3 -69.56(5) . 2_756
N1 Cu2 S2 C16 31.70(18) . .
S3 Cu2 S2 C16 -168.89(14) 2_756 .
N1 Cu2 S2 Cu3 132.19(12) . .
S3 Cu2 S2 Cu3 -68.40(5) 2_756 .
N7 Cu3 S2 C16 -16.36(19) . .
S1 Cu3 S2 C16 -170.51(15) 2_756 .
N7 Cu3 S2 Cu2 -124.47(12) . .
S1 Cu3 S2 Cu2 81.39(5) 2_756 .
N4 Cu1 S3 C31 -16.06(18) . .
S1 Cu1 S3 C31 -174.93(14) . .
N4 Cu1 S3 Cu2 -125.98(12) . 2_756
S1 Cu1 S3 Cu2 75.15(5) . 2_756
Cu3 S1 C1 N3 119.3(3) 2_756 .
Cu1 S1 C1 N3 -147.8(3) . .
Cu3 S1 C1 N1 -58.7(3) 2_756 .
Cu1 S1 C1 N1 34.2(3) . .
N2 C2 C3 C8 -138.2(5) . .
C9 C2 C3 C8 37.8(7) . .
N2 C2 C3 C4 35.7(6) . .
C9 C2 C3 C4 -148.3(5) . .
C8 C3 C4 C5 -0.1(7) . .
C2 C3 C4 C5 -174.0(5) . .
C3 C4 C5 C6 1.7(8) . .
C4 C5 C6 C7 -2.0(8) . .
C5 C6 C7 C8 0.7(8) . .
C4 C3 C8 C7 -1.2(7) . .
C2 C3 C8 C7 172.8(4) . .
C6 C7 C8 C3 0.9(8) . .
N2 C2 C9 N3 17.7(6) . .
C3 C2 C9 N3 -158.2(4) . .
N2 C2 C9 C10 -158.2(4) . .
C3 C2 C9 C10 25.9(6) . .
N3 C9 C10 C11 -149.8(4) . .
C2 C9 C10 C11 26.2(6) . .
N3 C9 C10 C15 24.8(5) . .
C2 C9 C10 C15 -159.2(4) . .
C15 C10 C11 C12 -1.4(6) . .
C9 C10 C11 C12 173.3(4) . .
C10 C11 C12 C13 -0.4(6) . .
C11 C12 C13 C14 2.3(6) . .
C12 C13 C14 C15 -2.4(6) . .
C13 C14 C15 C10 0.6(6) . .
C11 C10 C15 C14 1.3(6) . .
C9 C10 C15 C14 -173.5(4) . .
Cu2 S2 C16 N4 37.1(4) . .
Cu3 S2 C16 N4 -59.1(3) . .
Cu2 S2 C16 N6 -142.1(3) . .
Cu3 S2 C16 N6 121.6(3) . .
N5 C17 C18 C19 -43.5(6) . .
C24 C17 C18 C19 137.3(5) . .
N5 C17 C18 C23 131.1(4) . .
C24 C17 C18 C23 -48.0(6) . .
C23 C18 C19 C20 -1.0(7) . .
C17 C18 C19 C20 173.7(4) . .
C18 C19 C20 C21 -0.1(7) . .
C19 C20 C21 C22 0.1(7) . .
C20 C21 C22 C23 1.0(7) . .
C19 C18 C23 C22 2.2(6) . .
C17 C18 C23 C22 -172.5(4) . .
C21 C22 C23 C18 -2.2(7) . .
N5 C17 C24 N6 -4.3(7) . .
C18 C17 C24 N6 174.8(4) . .
N5 C17 C24 C25 175.6(4) . .
C18 C17 C24 C25 -5.3(7) . .
N6 C24 C25 C26 -45.0(6) . .
C17 C24 C25 C26 135.0(5) . .
N6 C24 C25 C30 133.5(4) . .
C17 C24 C25 C30 -46.5(6) . .
C30 C25 C26 C27 -0.4(7) . .
C24 C25 C26 C27 178.1(4) . .
C25 C26 C27 C28 -1.2(7) . .
C26 C27 C28 C29 1.3(7) . .
C27 C28 C29 C30 0.3(7) . .
C28 C29 C30 C25 -2.0(7) . .
C26 C25 C30 C29 2.0(7) . .
C24 C25 C30 C29 -176.4(4) . .
Cu2 S3 C31 N7 56.9(3) 2_756 .
Cu1 S3 C31 N7 -47.7(3) . .
Cu2 S3 C31 N9 -123.5(3) 2_756 .
Cu1 S3 C31 N9 131.9(3) . .
N9 C32 C33 C38 -26.9(6) . .
C39 C32 C33 C38 155.8(4) . .
N9 C32 C33 C34 148.5(4) . .
C39 C32 C33 C34 -28.8(6) . .
C38 C33 C34 C35 0.2(6) . .
C32 C33 C34 C35 -175.2(4) . .
C33 C34 C35 C36 -2.0(7) . .
C34 C35 C36 C37 1.4(8) . .
C35 C36 C37 C38 1.0(9) . .
C36 C37 C38 C33 -2.8(8) . .
C34 C33 C38 C37 2.2(7) . .
C32 C33 C38 C37 177.7(4) . .
N9 C32 C39 N8 -18.0(6) . .
C33 C32 C39 N8 159.3(4) . .
N9 C32 C39 C40 160.4(4) . .
C33 C32 C39 C40 -22.3(6) . .
N8 C39 C40 C41 -36.5(6) . .
C32 C39 C40 C41 145.0(4) . .
N8 C39 C40 C45 138.6(4) . .
C32 C39 C40 C45 -40.0(6) . .
C45 C40 C41 C42 -2.0(7) . .
C39 C40 C41 C42 173.2(4) . .
C40 C41 C42 C43 1.7(7) . .
C41 C42 C43 C44 -0.3(7) . .
C42 C43 C44 C45 -0.8(7) . .
C41 C40 C45 C44 0.8(7) . .
C39 C40 C45 C44 -174.2(4) . .
C43 C44 C45 C40 0.6(7) . .
N3 C1 N1 N2 19.5(6) . .
S1 C1 N1 N2 -162.6(3) . .
N3 C1 N1 Cu2 -163.8(3) . .
S1 C1 N1 Cu2 14.0(4) . .
S2 Cu2 N1 N2 62.2(3) . .
S3 Cu2 N1 N2 -93.8(3) 2_756 .
S2 Cu2 N1 C1 -114.3(3) . .
S3 Cu2 N1 C1 89.7(3) 2_756 .
C9 C2 N2 N1 -8.7(6) . .
C3 C2 N2 N1 167.6(4) . .
C1 N1 N2 C2 -9.1(5) . .
Cu2 N1 N2 C2 174.3(3) . .
N1 C1 N3 C9 -10.2(6) . .
S1 C1 N3 C9 171.9(3) . .
C2 C9 N3 C1 -8.2(5) . .
C10 C9 N3 C1 168.2(3) . .
N6 C16 N4 N5 -2.3(6) . .
S2 C16 N4 N5 178.5(3) . .
N6 C16 N4 Cu1 -173.8(3) . .
S2 C16 N4 Cu1 6.9(5) . .
S1 Cu1 N4 C16 -107.2(3) . .
S3 Cu1 N4 C16 98.5(3) . .
S1 Cu1 N4 N5 81.2(3) . .
S3 Cu1 N4 N5 -73.1(3) . .
C24 C17 N5 N4 1.9(6) . .
C18 C17 N5 N4 -177.3(4) . .
C16 N4 N5 C17 1.3(6) . .
Cu1 N4 N5 C17 173.1(3) . .
C17 C24 N6 C16 3.4(6) . .
C25 C24 N6 C16 -176.6(4) . .
N4 C16 N6 C24 -0.1(6) . .
S2 C16 N6 C24 179.1(3) . .
N9 C31 N7 N8 -18.3(6) . .
S3 C31 N7 N8 161.3(3) . .
N9 C31 N7 Cu3 168.8(3) . .
S3 C31 N7 Cu3 -11.6(4) . .
S1 Cu3 N7 N8 93.7(3) 2_756 .
S2 Cu3 N7 N8 -57.9(3) . .
S1 Cu3 N7 C31 -93.5(3) 2_756 .
S2 Cu3 N7 C31 114.9(3) . .
C32 C39 N8 N7 10.3(6) . .
C40 C39 N8 N7 -168.3(3) . .
C31 N7 N8 C39 7.2(5) . .
Cu3 N7 N8 C39 -179.9(3) . .
C39 C32 N9 C31 7.7(6) . .
C33 C32 N9 C31 -169.8(4) . .
N7 C31 N9 C32 10.2(6) . .
S3 C31 N9 C32 -169.4(3) . .
